data_7135574
loop_
_publ_author_name
'Jiang, Yihua'
'Souare, Sokhna'
'Robeyns, Koen'
'Leng, Fucheng'
'Collard, Laurent'
'Leyssens, Tom'

_publ_section_title
;
 Solvent-triggered breakdown of solid solution behaviour enables direct
 enantioselective crystallization of <i>RS</i>-phenprocoumon.
;
_journal_issue 24
_journal_name_full 'Chemical communications (Cambridge, England)'
_journal_page_first 6613
_journal_page_last 6616
_journal_paper_doi 10.1039/d6cc00933f
_journal_volume 62
_journal_year 2026
_chemical_absolute_configuration rmad
_chemical_formula_moiety 'C20 H25 N2 O2, C18 H15 O3, C H Cl3'
_chemical_formula_sum 'C39 H41 Cl3 N2 O5'
_chemical_formula_weight 724.09
_chemical_name_common 'Quinidine Phenprocoumon chloroform solvate'
_space_group_crystal_system orthorhombic
_space_group_IT_number 19
_space_group_name_Hall 'P 2ac 2ab'
_space_group_name_H-M_alt 'P 21 21 21'
_atom_sites_solution_hydrogens geom
_atom_sites_solution_primary dual
_audit_creation_method SHELXL-2019/3
_audit_update_record
;
2026-02-10 deposited with the CCDC.	2026-03-06 downloaded from the CCDC.
;
_cell_angle_alpha 90
_cell_angle_beta 90
_cell_angle_gamma 90
_cell_formula_units_Z 4
_cell_length_a 10.0076(4)
_cell_length_b 12.1774(5)
_cell_length_c 29.6416(10)
_cell_measurement_reflns_used 5421
_cell_measurement_temperature 150(2)
_cell_measurement_theta_max 22.8900
_cell_measurement_theta_min 2.5030
_cell_volume 3612.3(2)
_computing_cell_refinement
;
CrysAlisPro, Agilent Technologies,
Version 1.171.37.35 (release 13-08-2014 CrysAlis171 .NET)
(compiled Aug 13 2014,18:06:01)
;
_computing_data_collection MAR
_computing_data_reduction
;
CrysAlisPro, Agilent Technologies,
Version 1.171.37.35 (release 13-08-2014 CrysAlis171 .NET)
(compiled Aug 13 2014,18:06:01)
;
_computing_molecular_graphics 'MERCURY (Macrae et al., 2008)'
_computing_publication_material
;
'MERCURY (Macrae et al., 2008), Platon (Spek, 2009)'
;
_computing_structure_refinement 'SHELXL-2019/3 (Sheldrick, 2019)'
_computing_structure_solution 'SHELXT (Sheldrick, 2015)'
_diffrn_ambient_temperature 150(2)
_diffrn_measured_fraction_theta_full 0.979
_diffrn_measured_fraction_theta_max 0.979
_diffrn_measurement_device_type 'MAR345 image plate'
_diffrn_measurement_method
;
'170 images, \D\F 1.00\% '
;
_diffrn_radiation_type MoK\a
_diffrn_radiation_wavelength 0.71073
_diffrn_reflns_av_R_equivalents 0.0805
_diffrn_reflns_av_unetI/netI 0.0683
_diffrn_reflns_Laue_measured_fraction_full 0.979
_diffrn_reflns_Laue_measured_fraction_max 0.979
_diffrn_reflns_limit_h_max 10
_diffrn_reflns_limit_h_min -10
_diffrn_reflns_limit_k_max 13
_diffrn_reflns_limit_k_min -12
_diffrn_reflns_limit_l_max 32
_diffrn_reflns_limit_l_min -32
_diffrn_reflns_number 18283
_diffrn_reflns_point_group_measured_fraction_full 0.979
_diffrn_reflns_point_group_measured_fraction_max 0.979
_diffrn_reflns_theta_full 23.272
_diffrn_reflns_theta_max 23.272
_diffrn_reflns_theta_min 2.634
_diffrn_source 'Incoatec microfocus source'
_exptl_absorpt_coefficient_mu 0.300
_exptl_absorpt_correction_T_max 1.00000
_exptl_absorpt_correction_T_min 0.98814
_exptl_absorpt_correction_type multi-scan
_exptl_absorpt_process_details
;
CrysAlisPro, Agilent Technologies,
Version 1.171.37.35 (release 13-08-2014 CrysAlis171 .NET)
(compiled Aug 13 2014,18:06:01)
Empirical absorption correction using spherical harmonics,
 implemented in SCALE3 ABSPACK scaling algorithm.
;
_exptl_crystal_colour colourless
_exptl_crystal_density_diffrn 1.331
_exptl_crystal_description block
_exptl_crystal_F_000 1520
_exptl_crystal_recrystallization_method 'Re-crystallisation from solvent: chloroform'
_exptl_crystal_size_max 0.08
_exptl_crystal_size_mid 0.05
_exptl_crystal_size_min 0.04
_refine_diff_density_max 0.547
_refine_diff_density_min -0.393
_refine_diff_density_rms 0.053
_refine_ls_abs_structure_details
;
 Flack x determined using 1252 quotients [(I+)-(I-)]/[(I+)+(I-)]
 (Parsons, Flack and Wagner, Acta Cryst. B69 (2013) 249-259).
;
_refine_ls_abs_structure_Flack 0.06(6)
_refine_ls_extinction_method none
_refine_ls_goodness_of_fit_ref 1.065
_refine_ls_hydrogen_treatment constr
_refine_ls_matrix_type full
_refine_ls_number_parameters 660
_refine_ls_number_reflns 5090
_refine_ls_number_restraints 680
_refine_ls_restrained_S_all 1.136
_refine_ls_R_factor_all 0.0896
_refine_ls_R_factor_gt 0.0656
_refine_ls_shift/su_max 0.001
_refine_ls_shift/su_mean 0.000
_refine_ls_structure_factor_coef Fsqd
_refine_ls_weighting_details 'w=1/[\s^2^(Fo^2^)+(0.0798P)^2^+1.5886P] where P=(Fo^2^+2Fc^2^)/3'
_refine_ls_weighting_scheme calc
_refine_ls_wR_factor_gt 0.1615
_refine_ls_wR_factor_ref 0.1765
_reflns_Friedel_coverage 0.755
_reflns_Friedel_fraction_full 0.979
_reflns_Friedel_fraction_max 0.979
_reflns_number_gt 3891
_reflns_number_total 5090
_reflns_threshold_expression 'I > 2\s(I)'
_cod_data_source_file d6cc00933f2.cif
_cod_data_source_block yj_Qd_phproCou_Chl
_cod_depositor_comments 'Adding full bibliography for 7135572--7135577.cif.'
_cod_database_code 7135574
_shelx_shelxl_version_number 2019/3
_shelx_space_group_comment
;
The symmetry employed for this shelxl refinement is uniquely defined
by the following loop, which should always be used as a source of
symmetry information in preference to the above space-group names.
They are only intended as comments.
;

loop_
_space_group_symop_operation_xyz
'x, y, z'
'-x+1/2, -y, z+1/2'
'-x, y+1/2, -z+1/2'
'x+1/2, -y+1/2, -z'

loop_
_atom_site_label
_atom_site_type_symbol
_atom_site_fract_x
_atom_site_fract_y
_atom_site_fract_z
_atom_site_U_iso_or_equiv
_atom_site_adp_type
_atom_site_occupancy
_atom_site_site_symmetry_order
_atom_site_calc_flag
_atom_site_refinement_flags_posn
_atom_site_refinement_flags_adp
_atom_site_refinement_flags_occupancy
_atom_site_disorder_assembly
_atom_site_disorder_group
C2_1 C 0.8772(6) 0.3314(5) 0.45452(19) 0.0314(14) Uani 1 1 d . U . . .
C3_1 C 0.9572(7) 0.2393(6) 0.4594(2) 0.0379(15) Uani 1 1 d . U . . .
H3_1 H 0.948607 0.178783 0.439425 0.045 Uiso 1 1 calc R U . . .
C4_1 C 1.0512(7) 0.2370(6) 0.4945(2) 0.0453(18) Uani 1 1 d . U . . .
H4_1 H 1.108895 0.175273 0.496645 0.054 Uiso 1 1 calc R U . . .
N5_1 N 1.0640(5) 0.3153(5) 0.52460(18) 0.0411(14) Uani 1 1 d . . . . .
C6_1 C 0.9843(6) 0.4049(5) 0.52078(19) 0.0329(14) Uani 1 1 d . U . . .
C7_1 C 0.8892(6) 0.4181(5) 0.4856(2) 0.0296(14) Uani 1 1 d . U . . .
C8_1 C 0.8094(7) 0.5143(5) 0.4845(2) 0.0371(15) Uani 1 1 d . U . . .
H8_1 H 0.746151 0.524597 0.460931 0.045 Uiso 1 1 calc R U . . .
C9_1 C 0.8237(8) 0.5919(6) 0.5172(2) 0.0461(18) Uani 1 1 d . U . . .
C10_1 C 0.9212(7) 0.5792(6) 0.5511(2) 0.0440(17) Uani 1 1 d . U . . .
H10_1 H 0.933104 0.635770 0.572780 0.053 Uiso 1 1 calc R U . . .
C11_1 C 0.9975(7) 0.4892(6) 0.5533(2) 0.0415(16) Uani 1 1 d . U . . .
H11_1 H 1.061096 0.481856 0.576847 0.050 Uiso 1 1 calc R U . . .
O12_1 O 0.7512(6) 0.6859(4) 0.52025(19) 0.0663(16) Uani 1 1 d . U . . .
C13_1 C 0.6495(10) 0.7018(7) 0.4874(3) 0.078(3) Uani 1 1 d . U . . .
H13A_1 H 0.690518 0.712320 0.457705 0.118 Uiso 1 1 calc R U . . .
H13B_1 H 0.596722 0.766816 0.495265 0.118 Uiso 1 1 calc R U . . .
H13C_1 H 0.591162 0.637171 0.486627 0.118 Uiso 1 1 calc R U . . .
C14_1 C 0.7781(6) 0.3351(5) 0.41544(19) 0.0316(14) Uani 1 1 d . U . . .
H14_1 H 0.699466 0.380936 0.424289 0.038 Uiso 1 1 calc R U . . .
O15_1 O 0.7337(4) 0.2293(3) 0.40316(13) 0.0349(10) Uani 1 1 d . U . . .
H15_1 H 0.680281 0.205752 0.422788 0.052 Uiso 1 1 calc R U . . .
C16_1 C 0.8486(6) 0.3887(6) 0.37513(19) 0.0338(15) Uani 1 1 d . U . . .
H16_1 H 0.900767 0.452596 0.386950 0.041 Uiso 1 1 calc R U . . .
C17_1 C 0.9462(7) 0.3150(7) 0.3494(2) 0.0437(17) Uani 1 1 d . U . . .
H17A_1 H 1.039238 0.335004 0.357149 0.052 Uiso 1 1 calc R U . . .
H17B_1 H 0.931724 0.237301 0.357954 0.052 Uiso 1 1 calc R U . . .
C18_1 C 0.9241(7) 0.3289(7) 0.2988(2) 0.0485(18) Uani 1 1 d . U . . .
H18_1 H 0.993594 0.286848 0.281841 0.058 Uiso 1 1 calc R U . . .
C19_1 C 0.9325(9) 0.4476(7) 0.2869(3) 0.066(2) Uani 1 1 d . U . . .
H19A_1 H 0.923564 0.456544 0.253812 0.079 Uiso 1 1 calc R U . . .
H19B_1 H 1.020621 0.477118 0.296029 0.079 Uiso 1 1 calc R U . . .
C20_1 C 0.8203(8) 0.5117(7) 0.3110(2) 0.058(2) Uani 1 1 d . U . . .
H20A_1 H 0.858975 0.572721 0.328823 0.069 Uiso 1 1 calc R U . . .
H20B_1 H 0.757943 0.543179 0.288523 0.069 Uiso 1 1 calc R U . . .
C21_1 C 0.7836(7) 0.2841(7) 0.2870(2) 0.0490(18) Uani 1 1 d . U . . .
H21_1 H 0.766208 0.301671 0.254586 0.059 Uiso 1 1 calc R U . . .
C22_1 C 0.6813(7) 0.3463(6) 0.3149(2) 0.0467(18) Uani 1 1 d . U . . .
H22A_1 H 0.613653 0.379409 0.294691 0.056 Uiso 1 1 calc R U . . .
H22B_1 H 0.634944 0.294682 0.335446 0.056 Uiso 1 1 calc R U . . .
N23_1 N 0.7470(6) 0.4336(5) 0.34163(17) 0.0409(14) Uani 1 1 d . . . . .
H23_1 H 0.677025 0.475287 0.358559 0.049 Uiso 1 1 calc R U . . .
C24_1 C 0.7700(8) 0.1607(7) 0.2926(3) 0.062(2) Uani 1 1 d . U . . .
H24_1 H 0.757470 0.132911 0.322220 0.075 Uiso 1 1 calc R U . . .
C25_1 C 0.7743(13) 0.0923(10) 0.2606(3) 0.100(4) Uani 1 1 d . U . . .
H25A_1 H 0.786712 0.117015 0.230523 0.120 Uiso 1 1 calc R U . . .
H25B_1 H 0.765050 0.016041 0.266680 0.120 Uiso 1 1 calc R U . . .
O31_2 O 0.0931(12) 0.6036(12) 0.3698(5) 0.075(4) Uani 0.582(14) 1 d D U P A 3
C32_2 C 0.2116(17) 0.6236(15) 0.3670(9) 0.058(5) Uani 0.582(14) 1 d D U P A 3
O33_2 O 0.2402(14) 0.7249(16) 0.3467(13) 0.058(5) Uani 0.582(14) 1 d D U P A 3
C34_2 C 0.3689(16) 0.761(3) 0.342(2) 0.047(6) Uani 0.582(14) 1 d D U P A 3
C35_2 C 0.392(2) 0.8639(18) 0.3219(14) 0.057(7) Uani 0.582(14) 1 d D U P A 3
H35_2 H 0.318751 0.903488 0.309804 0.068 Uiso 0.582(14) 1 calc R U P A 3
C36_2 C 0.513(2) 0.9073(16) 0.3193(12) 0.057(6) Uani 0.582(14) 1 d D U P A 3
H36_2 H 0.525722 0.979056 0.307418 0.068 Uiso 0.582(14) 1 calc R U P A 3
C37_2 C 0.6215(18) 0.8459(17) 0.3343(10) 0.058(6) Uani 0.582(14) 1 d D U P A 3
H37_2 H 0.709484 0.874328 0.331412 0.070 Uiso 0.582(14) 1 calc R U P A 3
C38_2 C 0.6011(16) 0.7407(19) 0.3539(15) 0.053(6) Uani 0.582(14) 1 d D U P A 3
H38_2 H 0.675731 0.699003 0.363857 0.064 Uiso 0.582(14) 1 calc R U P A 3
C39_2 C 0.4758(15) 0.6992(16) 0.3587(14) 0.040(5) Uani 0.582(14) 1 d D U P A 3
C40_2 C 0.4511(18) 0.5888(14) 0.3763(10) 0.037(4) Uani 0.582(14) 1 d D U P A 3
C41_2 C 0.3197(18) 0.5559(10) 0.3809(6) 0.039(4) Uani 0.582(14) 1 d D U P A 3
O42_2 O 0.5497(14) 0.5310(11) 0.3886(6) 0.044(3) Uani 0.582(14) 1 d D U P A 3
C43_2 C 0.2855(15) 0.4438(9) 0.4002(4) 0.044(3) Uani 0.582(14) 1 d D U P A 3
H43_2 H 0.186013 0.442967 0.403456 0.053 Uiso 0.582(14) 1 calc R U P A 3
C44_2 C 0.319(2) 0.3520(9) 0.3665(4) 0.037(5) Uani 0.582(14) 1 d D U P A 3
C45_2 C 0.3551(17) 0.2476(10) 0.3803(4) 0.047(4) Uani 0.582(14) 1 d D U P A 3
H45_2 H 0.369468 0.234068 0.411534 0.057 Uiso 0.582(14) 1 calc R U P A 3
C46_2 C 0.3711(19) 0.1627(10) 0.3498(4) 0.065(4) Uani 0.582(14) 1 d D U P A 3
H46_2 H 0.392243 0.091131 0.360438 0.078 Uiso 0.582(14) 1 calc R U P A 3
C47_2 C 0.3568(17) 0.1810(11) 0.3040(4) 0.056(4) Uani 0.582(14) 1 d D U P A 3
H47_2 H 0.376416 0.124600 0.282912 0.067 Uiso 0.582(14) 1 calc R U P A 3
C48_2 C 0.313(2) 0.2834(12) 0.2895(5) 0.054(6) Uani 0.582(14) 1 d D U P A 3
H48_2 H 0.295097 0.296149 0.258471 0.065 Uiso 0.582(14) 1 calc R U P A 3
C49_2 C 0.296(2) 0.3662(12) 0.3206(4) 0.041(5) Uani 0.582(14) 1 d D U P A 3
H49_2 H 0.267127 0.436115 0.310284 0.050 Uiso 0.582(14) 1 calc R U P A 3
C50_2 C 0.3405(18) 0.4261(12) 0.4473(4) 0.048(4) Uani 0.582(14) 1 d D U P A 3
H50A_2 H 0.300664 0.357574 0.459136 0.058 Uiso 0.582(14) 1 calc R U P A 3
H50B_2 H 0.437791 0.413156 0.444380 0.058 Uiso 0.582(14) 1 calc R U P A 3
C51_2 C 0.322(3) 0.511(2) 0.4815(7) 0.051(6) Uani 0.582(14) 1 d D U P A 3
H51A_2 H 0.348381 0.582759 0.469090 0.077 Uiso 0.582(14) 1 calc R U P A 3
H51B_2 H 0.376503 0.494566 0.507974 0.077 Uiso 0.582(14) 1 calc R U P A 3
H51C_2 H 0.227291 0.514209 0.490313 0.077 Uiso 0.582(14) 1 calc R U P A 3
O31B_3 O 0.1375(15) 0.5564(14) 0.3657(6) 0.056(4) Uani 0.418(14) 1 d D U P A 4
C32B_3 C 0.250(2) 0.5955(18) 0.3682(10) 0.045(6) Uani 0.418(14) 1 d D U P A 4
O33B_3 O 0.2532(17) 0.703(2) 0.3504(17) 0.050(6) Uani 0.418(14) 1 d D U P A 4
C34B_3 C 0.3722(19) 0.756(4) 0.345(3) 0.047(9) Uani 0.418(14) 1 d D U P A 4
C35B_3 C 0.367(2) 0.863(2) 0.3273(17) 0.041(7) Uani 0.418(14) 1 d D U P A 4
H35B_3 H 0.283849 0.894306 0.319123 0.049 Uiso 0.418(14) 1 calc R U P A 4
C36B_3 C 0.479(3) 0.920(2) 0.3221(16) 0.051(8) Uani 0.418(14) 1 d D U P A 4
H36B_3 H 0.475497 0.991108 0.308799 0.061 Uiso 0.418(14) 1 calc R U P A 4
C37B_3 C 0.600(2) 0.876(2) 0.3360(15) 0.056(8) Uani 0.418(14) 1 d D U P A 4
H37B_3 H 0.678757 0.919647 0.334389 0.067 Uiso 0.418(14) 1 calc R U P A 4
C38B_3 C 0.607(2) 0.767(3) 0.3526(19) 0.046(7) Uani 0.418(14) 1 d D U P A 4
H38B_3 H 0.690219 0.736706 0.361826 0.055 Uiso 0.418(14) 1 calc R U P A 4
C39B_3 C 0.494(2) 0.705(3) 0.355(2) 0.043(8) Uani 0.418(14) 1 d D U P A 4
C40B_3 C 0.493(2) 0.5977(19) 0.3774(14) 0.033(5) Uani 0.418(14) 1 d D U P A 4
C41B_3 C 0.372(2) 0.5441(14) 0.3807(8) 0.039(5) Uani 0.418(14) 1 d D U P A 4
O42B_3 O 0.6042(16) 0.5550(14) 0.3881(7) 0.035(4) Uani 0.418(14) 1 d D U P A 4
C43B_3 C 0.3641(18) 0.4309(12) 0.4024(5) 0.042(4) Uani 0.418(14) 1 d D U P A 4
H43B_3 H 0.456028 0.412701 0.413306 0.050 Uiso 0.418(14) 1 calc R U P A 4
C44B_3 C 0.325(2) 0.3415(11) 0.3683(5) 0.045(7) Uani 0.418(14) 1 d DG U P A 4
C45B_3 C 0.296(2) 0.2370(12) 0.3844(4) 0.047(5) Uani 0.418(14) 1 d DG U P A 4
H45B_3 H 0.292443 0.223801 0.415986 0.056 Uiso 0.418(14) 1 calc R U P A 4
C46B_3 C 0.271(2) 0.1518(9) 0.3543(5) 0.066(6) Uani 0.418(14) 1 d DG U P A 4
H46B_3 H 0.251275 0.080406 0.365307 0.079 Uiso 0.418(14) 1 calc R U P A 4
C47B_3 C 0.276(2) 0.1711(11) 0.3081(5) 0.064(6) Uani 0.418(14) 1 d DG U P A 4
H47B_3 H 0.259271 0.112931 0.287550 0.077 Uiso 0.418(14) 1 calc R U P A 4
C48B_3 C 0.305(3) 0.2756(14) 0.2920(4) 0.054(9) Uani 0.418(14) 1 d DG U P A 4
H48B_3 H 0.308433 0.288851 0.260472 0.065 Uiso 0.418(14) 1 calc R U P A 4
C49B_3 C 0.330(3) 0.3608(11) 0.3221(5) 0.038(7) Uani 0.418(14) 1 d DG U P A 4
H49_3 H 0.349601 0.432248 0.311151 0.046 Uiso 0.418(14) 1 calc R U P A 4
C50B_3 C 0.273(2) 0.4306(16) 0.4435(6) 0.045(5) Uani 0.418(14) 1 d D U P A 4
H50C_3 H 0.179540 0.425168 0.432559 0.054 Uiso 0.418(14) 1 calc R U P A 4
H50D_3 H 0.291598 0.362930 0.460863 0.054 Uiso 0.418(14) 1 calc R U P A 4
C51B_3 C 0.280(3) 0.524(3) 0.4749(9) 0.041(8) Uani 0.418(14) 1 d D U P A 4
H51D_3 H 0.348235 0.575301 0.464667 0.062 Uiso 0.418(14) 1 calc R U P A 4
H51E_3 H 0.302451 0.496698 0.505079 0.062 Uiso 0.418(14) 1 calc R U P A 4
H51F_3 H 0.192810 0.560661 0.475853 0.062 Uiso 0.418(14) 1 calc R U P A 4
C1_4 C 0.0134(12) 0.8709(13) 0.3807(4) 0.094(5) Uani 0.670(9) 1 d D U P B 1
H1_4 H 0.071197 0.806317 0.388072 0.113 Uiso 0.670(9) 1 calc R U P B 1
Cl2_4 Cl -0.0309(11) 0.8621(11) 0.3253(3) 0.177(5) Uani 0.670(9) 1 d D U P B 1
Cl3_4 Cl -0.1219(6) 0.8680(8) 0.41558(17) 0.155(3) Uani 0.670(9) 1 d D U P B 1
Cl4_4 Cl 0.1051(8) 0.9871(7) 0.3890(4) 0.209(4) Uani 0.670(9) 1 d D U P B 1
C1B_5 C 0.011(3) 0.8289(13) 0.3825(4) 0.081(8) Uani 0.330(9) 1 d D U P B 2
H1B_5 H 0.107826 0.809944 0.384516 0.098 Uiso 0.330(9) 1 calc R U P B 2
Cl2B_5 Cl -0.0355(13) 0.8195(9) 0.3272(4) 0.068(3) Uani 0.330(9) 1 d D U P B 2
Cl3B_5 Cl -0.009(2) 0.9574(11) 0.4043(5) 0.172(6) Uani 0.330(9) 1 d D U P B 2
Cl4B_5 Cl -0.0736(11) 0.7428(11) 0.4178(3) 0.113(4) Uani 0.330(9) 1 d D U P B 2

loop_
_atom_site_aniso_label
_atom_site_aniso_U_11
_atom_site_aniso_U_22
_atom_site_aniso_U_33
_atom_site_aniso_U_23
_atom_site_aniso_U_13
_atom_site_aniso_U_12
C2_1 0.036(3) 0.038(4) 0.020(3) 0.001(3) 0.002(2) -0.002(3)
C3_1 0.045(4) 0.040(4) 0.029(3) -0.001(3) 0.001(3) 0.007(3)
C4_1 0.044(4) 0.049(4) 0.042(4) 0.002(4) -0.001(3) 0.017(3)
N5_1 0.042(3) 0.051(4) 0.031(3) 0.000(3) -0.007(2) 0.011(3)
C6_1 0.039(3) 0.037(4) 0.023(3) 0.004(3) 0.000(3) -0.001(3)
C7_1 0.030(3) 0.034(4) 0.025(3) 0.005(3) 0.000(2) -0.001(3)
C8_1 0.043(4) 0.038(4) 0.030(3) 0.004(3) -0.006(3) -0.003(3)
C9_1 0.058(4) 0.032(4) 0.048(4) -0.009(3) -0.013(3) 0.007(3)
C10_1 0.052(4) 0.042(4) 0.038(4) -0.011(3) -0.005(3) -0.006(3)
C11_1 0.043(4) 0.051(4) 0.030(3) -0.004(3) -0.005(3) -0.005(3)
O12_1 0.086(4) 0.044(3) 0.069(4) -0.018(3) -0.027(3) 0.020(3)
C13_1 0.094(7) 0.045(5) 0.095(7) -0.008(5) -0.039(5) 0.028(5)
C14_1 0.039(3) 0.033(3) 0.023(3) 0.001(3) -0.001(2) -0.002(3)
O15_1 0.040(2) 0.037(3) 0.028(2) -0.004(2) 0.0030(18) -0.009(2)
C16_1 0.040(4) 0.038(4) 0.023(3) 0.008(3) -0.006(3) -0.003(3)
C17_1 0.035(3) 0.066(5) 0.031(3) 0.003(3) -0.001(3) -0.001(3)
C18_1 0.047(4) 0.071(5) 0.028(3) 0.004(3) -0.001(3) 0.001(4)
C19_1 0.080(5) 0.082(6) 0.035(4) 0.012(4) 0.005(4) -0.018(4)
C20_1 0.074(5) 0.060(5) 0.039(4) 0.017(4) -0.004(4) 0.001(4)
C21_1 0.051(4) 0.065(5) 0.031(4) -0.005(3) -0.009(3) 0.004(4)
C22_1 0.049(4) 0.059(5) 0.032(4) 0.002(3) -0.009(3) 0.003(3)
N23_1 0.049(3) 0.047(4) 0.026(3) 0.007(3) -0.006(2) 0.002(3)
C24_1 0.075(5) 0.063(5) 0.050(4) 0.000(4) 0.004(4) 0.001(4)
C25_1 0.152(10) 0.087(7) 0.061(6) -0.008(5) 0.021(7) 0.012(8)
O31_2 0.051(7) 0.063(8) 0.110(10) 0.001(8) 0.001(7) 0.019(6)
C32_2 0.060(7) 0.044(9) 0.070(10) 0.009(8) -0.005(8) 0.018(7)
O33_2 0.077(7) 0.044(8) 0.054(8) 0.014(7) -0.013(7) 0.008(6)
C34_2 0.075(8) 0.036(10) 0.031(12) -0.010(8) -0.014(8) 0.004(7)
C35_2 0.074(9) 0.050(9) 0.047(14) -0.007(8) -0.005(10) 0.007(8)
C36_2 0.071(11) 0.042(9) 0.058(11) 0.000(8) -0.005(11) 0.009(7)
C37_2 0.068(8) 0.047(10) 0.060(10) -0.005(9) -0.010(8) -0.003(8)
C38_2 0.067(9) 0.048(10) 0.044(11) 0.001(10) -0.002(8) -0.001(7)
C39_2 0.060(8) 0.034(8) 0.027(10) -0.009(7) 0.009(8) 0.001(6)
C40_2 0.045(7) 0.034(7) 0.033(8) -0.005(6) -0.005(9) 0.004(6)
C41_2 0.046(7) 0.030(6) 0.040(8) -0.011(5) -0.002(7) 0.005(6)
O42_2 0.046(7) 0.043(7) 0.043(6) 0.007(5) 0.015(7) 0.001(6)
C43_2 0.049(8) 0.036(6) 0.047(6) 0.000(5) 0.003(6) 0.001(5)
C44_2 0.037(10) 0.031(6) 0.044(7) 0.001(6) -0.010(8) -0.003(7)
C45_2 0.057(10) 0.040(7) 0.045(7) 0.002(5) -0.004(6) 0.001(6)
C46_2 0.098(11) 0.036(7) 0.061(7) 0.002(6) -0.015(8) 0.014(7)
C47_2 0.063(9) 0.047(7) 0.057(7) -0.012(6) -0.017(7) -0.005(7)
C48_2 0.066(12) 0.044(9) 0.051(8) -0.004(6) -0.008(9) 0.007(8)
C49_2 0.038(11) 0.049(8) 0.037(6) 0.002(6) -0.005(6) 0.001(6)
C50_2 0.056(9) 0.050(8) 0.040(6) 0.006(5) 0.004(6) -0.006(7)
C51_2 0.046(15) 0.062(11) 0.046(9) 0.001(8) -0.011(8) 0.000(9)
O31B_3 0.038(8) 0.056(10) 0.073(9) 0.001(9) 0.001(7) 0.008(7)
C32B_3 0.046(9) 0.041(10) 0.047(11) -0.008(9) -0.006(10) 0.002(8)
O33B_3 0.055(8) 0.039(9) 0.057(12) 0.006(9) -0.012(8) 0.012(6)
C34B_3 0.063(10) 0.033(11) 0.044(17) -0.001(11) -0.007(11) 0.004(8)
C35B_3 0.061(10) 0.039(10) 0.022(11) -0.001(8) -0.001(10) 0.010(8)
C36B_3 0.058(11) 0.042(11) 0.052(13) 0.005(10) 0.007(11) 0.010(8)
C37B_3 0.061(10) 0.043(11) 0.064(13) 0.001(11) -0.002(10) 0.012(9)
C38B_3 0.062(10) 0.040(11) 0.036(13) 0.010(11) -0.004(9) 0.001(8)
C39B_3 0.054(10) 0.045(10) 0.029(14) 0.008(10) -0.008(11) 0.008(7)
C40B_3 0.039(8) 0.037(10) 0.024(10) -0.004(8) -0.007(10) 0.004(7)
C41B_3 0.041(8) 0.045(8) 0.032(9) -0.005(7) -0.004(9) 0.012(7)
O42B_3 0.035(8) 0.035(9) 0.036(7) 0.006(6) 0.002(8) 0.001(7)
C43B_3 0.034(9) 0.049(8) 0.042(8) 0.001(6) -0.007(7) -0.002(7)
C44B_3 0.041(14) 0.049(9) 0.044(9) -0.004(8) -0.009(10) 0.001(11)
C45B_3 0.046(12) 0.048(8) 0.046(8) 0.006(6) -0.006(8) 0.009(8)
C46B_3 0.081(12) 0.047(9) 0.069(9) -0.001(7) -0.005(10) 0.012(9)
C47B_3 0.080(13) 0.044(8) 0.068(9) -0.010(8) -0.010(10) 0.012(9)
C48B_3 0.065(16) 0.047(11) 0.050(11) -0.004(8) -0.010(11) 0.018(11)
C49B_3 0.028(13) 0.042(10) 0.045(9) 0.005(7) 0.000(7) 0.001(7)
C50B_3 0.038(10) 0.056(10) 0.042(9) -0.005(7) -0.003(7) 0.005(9)
C51B_3 0.043(18) 0.056(13) 0.026(10) 0.008(9) 0.000(10) 0.004(11)
C1_4 0.080(9) 0.102(10) 0.100(9) -0.026(9) 0.005(7) 0.027(7)
Cl2_4 0.124(6) 0.304(12) 0.103(5) 0.063(6) 0.017(4) 0.044(7)
Cl3_4 0.123(4) 0.262(9) 0.081(3) -0.043(4) 0.014(3) -0.001(5)
Cl4_4 0.132(6) 0.144(6) 0.351(11) -0.059(6) 0.007(6) 0.014(4)
C1B_5 0.077(14) 0.088(12) 0.079(11) -0.002(10) 0.002(10) -0.003(11)
Cl2B_5 0.059(5) 0.079(6) 0.066(5) 0.001(4) 0.021(4) 0.008(4)
Cl3B_5 0.204(13) 0.115(8) 0.198(11) -0.036(8) 0.038(10) 0.004(8)
Cl4B_5 0.106(7) 0.161(9) 0.072(5) 0.021(5) -0.003(4) -0.042(6)

loop_
_atom_type_symbol
_atom_type_description
_atom_type_scat_dispersion_real
_atom_type_scat_dispersion_imag
_atom_type_scat_source
C C 0.0033 0.0016 'International Tables Vol C Tables 4.2.6.8 and 6.1.1.4'
H H 0.0000 0.0000 'International Tables Vol C Tables 4.2.6.8 and 6.1.1.4'
N N 0.0061 0.0033 'International Tables Vol C Tables 4.2.6.8 and 6.1.1.4'
O O 0.0106 0.0060 'International Tables Vol C Tables 4.2.6.8 and 6.1.1.4'
Cl Cl 0.1484 0.1585 'International Tables Vol C Tables 4.2.6.8 and 6.1.1.4'

loop_
_geom_angle_atom_site_label_1
_geom_angle_atom_site_label_2
_geom_angle_atom_site_label_3
_geom_angle
_geom_angle_site_symmetry_1
_geom_angle_site_symmetry_3
_geom_angle_publ_flag
C3_1 C2_1 C7_1 119.3(5) . . ?
C3_1 C2_1 C14_1 118.7(5) . . ?
C7_1 C2_1 C14_1 122.1(6) . . ?
C2_1 C3_1 C4_1 118.8(6) . . ?
C2_1 C3_1 H3_1 120.6 . . ?
C4_1 C3_1 H3_1 120.6 . . ?
N5_1 C4_1 C3_1 123.7(6) . . ?
N5_1 C4_1 H4_1 118.1 . . ?
C3_1 C4_1 H4_1 118.1 . . ?
C4_1 N5_1 C6_1 118.1(5) . . ?
N5_1 C6_1 C11_1 118.2(6) . . ?
N5_1 C6_1 C7_1 123.1(6) . . ?
C11_1 C6_1 C7_1 118.7(6) . . ?
C2_1 C7_1 C8_1 123.8(5) . . ?
C2_1 C7_1 C6_1 116.9(6) . . ?
C8_1 C7_1 C6_1 119.2(6) . . ?
C9_1 C8_1 C7_1 119.8(6) . . ?
C9_1 C8_1 H8_1 120.1 . . ?
C7_1 C8_1 H8_1 120.1 . . ?
O12_1 C9_1 C8_1 125.2(6) . . ?
O12_1 C9_1 C10_1 114.5(6) . . ?
C8_1 C9_1 C10_1 120.3(6) . . ?
C11_1 C10_1 C9_1 121.3(6) . . ?
C11_1 C10_1 H10_1 119.3 . . ?
C9_1 C10_1 H10_1 119.3 . . ?
C10_1 C11_1 C6_1 120.6(6) . . ?
C10_1 C11_1 H11_1 119.7 . . ?
C6_1 C11_1 H11_1 119.7 . . ?
C9_1 O12_1 C13_1 116.9(6) . . ?
O12_1 C13_1 H13A_1 109.5 . . ?
O12_1 C13_1 H13B_1 109.5 . . ?
H13A_1 C13_1 H13B_1 109.5 . . ?
O12_1 C13_1 H13C_1 109.5 . . ?
H13A_1 C13_1 H13C_1 109.5 . . ?
H13B_1 C13_1 H13C_1 109.5 . . ?
O15_1 C14_1 C2_1 111.9(5) . . ?
O15_1 C14_1 C16_1 109.5(5) . . ?
C2_1 C14_1 C16_1 107.8(5) . . ?
O15_1 C14_1 H14_1 109.2 . . ?
C2_1 C14_1 H14_1 109.2 . . ?
C16_1 C14_1 H14_1 109.2 . . ?
C14_1 O15_1 H15_1 109.5 . . ?
N23_1 C16_1 C17_1 108.1(5) . . ?
N23_1 C16_1 C14_1 110.7(5) . . ?
C17_1 C16_1 C14_1 115.6(6) . . ?
N23_1 C16_1 H16_1 107.4 . . ?
C17_1 C16_1 H16_1 107.4 . . ?
C14_1 C16_1 H16_1 107.4 . . ?
C18_1 C17_1 C16_1 109.4(6) . . ?
C18_1 C17_1 H17A_1 109.8 . . ?
C16_1 C17_1 H17A_1 109.8 . . ?
C18_1 C17_1 H17B_1 109.8 . . ?
C16_1 C17_1 H17B_1 109.8 . . ?
H17A_1 C17_1 H17B_1 108.2 . . ?
C19_1 C18_1 C17_1 109.5(6) . . ?
C19_1 C18_1 C21_1 109.8(7) . . ?
C17_1 C18_1 C21_1 108.4(6) . . ?
C19_1 C18_1 H18_1 109.7 . . ?
C17_1 C18_1 H18_1 109.7 . . ?
C21_1 C18_1 H18_1 109.7 . . ?
C18_1 C19_1 C20_1 109.8(6) . . ?
C18_1 C19_1 H19A_1 109.7 . . ?
C20_1 C19_1 H19A_1 109.7 . . ?
C18_1 C19_1 H19B_1 109.7 . . ?
C20_1 C19_1 H19B_1 109.7 . . ?
H19A_1 C19_1 H19B_1 108.2 . . ?
N23_1 C20_1 C19_1 108.3(6) . . ?
N23_1 C20_1 H20A_1 110.0 . . ?
C19_1 C20_1 H20A_1 110.0 . . ?
N23_1 C20_1 H20B_1 110.0 . . ?
C19_1 C20_1 H20B_1 110.0 . . ?
H20A_1 C20_1 H20B_1 108.4 . . ?
C22_1 C21_1 C24_1 112.0(6) . . ?
C22_1 C21_1 C18_1 108.3(6) . . ?
C24_1 C21_1 C18_1 113.9(7) . . ?
C22_1 C21_1 H21_1 107.5 . . ?
C24_1 C21_1 H21_1 107.5 . . ?
C18_1 C21_1 H21_1 107.5 . . ?
N23_1 C22_1 C21_1 110.5(6) . . ?
N23_1 C22_1 H22A_1 109.6 . . ?
C21_1 C22_1 H22A_1 109.6 . . ?
N23_1 C22_1 H22B_1 109.6 . . ?
C21_1 C22_1 H22B_1 109.6 . . ?
H22A_1 C22_1 H22B_1 108.1 . . ?
C22_1 N23_1 C20_1 110.4(5) . . ?
C22_1 N23_1 C16_1 112.8(5) . . ?
C20_1 N23_1 C16_1 107.1(5) . . ?
C22_1 N23_1 H23_1 108.8 . . ?
C20_1 N23_1 H23_1 108.8 . . ?
C16_1 N23_1 H23_1 108.8 . . ?
C25_1 C24_1 C21_1 124.7(9) . . ?
C25_1 C24_1 H24_1 117.7 . . ?
C21_1 C24_1 H24_1 117.7 . . ?
C24_1 C25_1 H25A_1 120.0 . . ?
C24_1 C25_1 H25B_1 120.0 . . ?
H25A_1 C25_1 H25B_1 120.0 . . ?
O31_2 C32_2 O33_2 113.9(15) . . ?
O31_2 C32_2 C41_2 127.4(14) . . ?
O33_2 C32_2 C41_2 118.6(12) . . ?
C34_2 O33_2 C32_2 121.2(12) . . ?
O33_2 C34_2 C39_2 120.9(12) . . ?
O33_2 C34_2 C35_2 119.0(11) . . ?
C39_2 C34_2 C35_2 120.1(11) . . ?
C36_2 C35_2 C34_2 122.2(13) . . ?
C36_2 C35_2 H35_2 118.9 . . ?
C34_2 C35_2 H35_2 118.9 . . ?
C35_2 C36_2 C37_2 118.7(12) . . ?
C35_2 C36_2 H36_2 120.7 . . ?
C37_2 C36_2 H36_2 120.7 . . ?
C36_2 C37_2 C38_2 120.2(12) . . ?
C36_2 C37_2 H37_2 119.9 . . ?
C38_2 C37_2 H37_2 119.9 . . ?
C39_2 C38_2 C37_2 120.7(12) . . ?
C39_2 C38_2 H38_2 119.7 . . ?
C37_2 C38_2 H38_2 119.7 . . ?
C38_2 C39_2 C34_2 118.0(11) . . ?
C38_2 C39_2 C40_2 122.3(12) . . ?
C34_2 C39_2 C40_2 119.4(11) . . ?
O42_2 C40_2 C41_2 123.5(12) . . ?
O42_2 C40_2 C39_2 118.8(13) . . ?
C41_2 C40_2 C39_2 117.6(12) . . ?
C40_2 C41_2 C32_2 121.8(10) . . ?
C40_2 C41_2 C43_2 120.9(13) . . ?
C32_2 C41_2 C43_2 117.3(13) . . ?
C50_2 C43_2 C41_2 113.1(10) . . ?
C50_2 C43_2 C44_2 114.7(11) . . ?
C41_2 C43_2 C44_2 111.1(10) . . ?
C50_2 C43_2 H43_2 105.7 . . ?
C41_2 C43_2 H43_2 105.7 . . ?
C44_2 C43_2 H43_2 105.7 . . ?
C45_2 C44_2 C49_2 116.6(9) . . ?
C45_2 C44_2 C43_2 122.1(10) . . ?
C49_2 C44_2 C43_2 120.7(11) . . ?
C46_2 C45_2 C44_2 121.5(10) . . ?
C46_2 C45_2 H45_2 119.2 . . ?
C44_2 C45_2 H45_2 119.2 . . ?
C47_2 C46_2 C45_2 120.6(11) . . ?
C47_2 C46_2 H46_2 119.7 . . ?
C45_2 C46_2 H46_2 119.7 . . ?
C46_2 C47_2 C48_2 118.8(11) . . ?
C46_2 C47_2 H47_2 120.6 . . ?
C48_2 C47_2 H47_2 120.6 . . ?
C49_2 C48_2 C47_2 119.2(11) . . ?
C49_2 C48_2 H48_2 120.4 . . ?
C47_2 C48_2 H48_2 120.4 . . ?
C48_2 C49_2 C44_2 123.0(11) . . ?
C48_2 C49_2 H49_2 118.5 . . ?
C44_2 C49_2 H49_2 118.5 . . ?
C51_2 C50_2 C43_2 119.4(12) . . ?
C51_2 C50_2 H50A_2 107.5 . . ?
C43_2 C50_2 H50A_2 107.5 . . ?
C51_2 C50_2 H50B_2 107.5 . . ?
C43_2 C50_2 H50B_2 107.5 . . ?
H50A_2 C50_2 H50B_2 107.0 . . ?
C50_2 C51_2 H51A_2 109.5 . . ?
C50_2 C51_2 H51B_2 109.5 . . ?
H51A_2 C51_2 H51B_2 109.5 . . ?
C50_2 C51_2 H51C_2 109.5 . . ?
H51A_2 C51_2 H51C_2 109.5 . . ?
H51B_2 C51_2 H51C_2 109.5 . . ?
O31B_3 C32B_3 O33B_3 111.3(18) . . ?
O31B_3 C32B_3 C41B_3 129.3(17) . . ?
O33B_3 C32B_3 C41B_3 118.9(13) . . ?
C34B_3 O33B_3 C32B_3 120.3(13) . . ?
O33B_3 C34B_3 C39B_3 121.8(13) . . ?
O33B_3 C34B_3 C35B_3 116.9(13) . . ?
C39B_3 C34B_3 C35B_3 121.3(12) . . ?
C36B_3 C35B_3 C34B_3 120.2(14) . . ?
C36B_3 C35B_3 H35B_3 119.9 . . ?
C34B_3 C35B_3 H35B_3 119.9 . . ?
C35B_3 C36B_3 C37B_3 119.9(14) . . ?
C35B_3 C36B_3 H36B_3 120.0 . . ?
C37B_3 C36B_3 H36B_3 120.0 . . ?
C36B_3 C37B_3 C38B_3 120.4(14) . . ?
C36B_3 C37B_3 H37B_3 119.8 . . ?
C38B_3 C37B_3 H37B_3 119.8 . . ?
C39B_3 C38B_3 C37B_3 119.7(14) . . ?
C39B_3 C38B_3 H38B_3 120.2 . . ?
C37B_3 C38B_3 H38B_3 120.2 . . ?
C38B_3 C39B_3 C34B_3 118.0(16) . . ?
C38B_3 C39B_3 C40B_3 121.5(15) . . ?
C34B_3 C39B_3 C40B_3 119.0(15) . . ?
O42B_3 C40B_3 C41B_3 123.9(14) . . ?
O42B_3 C40B_3 C39B_3 118.2(15) . . ?
C41B_3 C40B_3 C39B_3 117.4(14) . . ?
C40B_3 C41B_3 C32B_3 121.8(12) . . ?
C40B_3 C41B_3 C43B_3 120.1(15) . . ?
C32B_3 C41B_3 C43B_3 117.8(15) . . ?
C41B_3 C43B_3 C50B_3 111.7(13) . . ?
C41B_3 C43B_3 C44B_3 112.2(12) . . ?
C50B_3 C43B_3 C44B_3 111.8(13) . . ?
C41B_3 C43B_3 H43B_3 107.0 . . ?
C50B_3 C43B_3 H43B_3 107.0 . . ?
C44B_3 C43B_3 H43B_3 107.0 . . ?
C45B_3 C44B_3 C49B_3 120.0 . . ?
C45B_3 C44B_3 C43B_3 118.5(9) . . ?
C49B_3 C44B_3 C43B_3 121.2(9) . . ?
C44B_3 C45B_3 C46B_3 120.0 . . ?
C44B_3 C45B_3 H45B_3 120.0 . . ?
C46B_3 C45B_3 H45B_3 120.0 . . ?
C45B_3 C46B_3 C47B_3 120.0 . . ?
C45B_3 C46B_3 H46B_3 120.0 . . ?
C47B_3 C46B_3 H46B_3 120.0 . . ?
C48B_3 C47B_3 C46B_3 120.0 . . ?
C48B_3 C47B_3 H47B_3 120.0 . . ?
C46B_3 C47B_3 H47B_3 120.0 . . ?
C47B_3 C48B_3 C49B_3 120.0 . . ?
C47B_3 C48B_3 H48B_3 120.0 . . ?
C49B_3 C48B_3 H48B_3 120.0 . . ?
C48B_3 C49B_3 C44B_3 120.0 . . ?
C48B_3 C49B_3 H49_3 120.0 . . ?
C44B_3 C49B_3 H49_3 120.0 . . ?
C51B_3 C50B_3 C43B_3 118.6(16) . . ?
C51B_3 C50B_3 H50C_3 107.7 . . ?
C43B_3 C50B_3 H50C_3 107.7 . . ?
C51B_3 C50B_3 H50D_3 107.7 . . ?
C43B_3 C50B_3 H50D_3 107.7 . . ?
H50C_3 C50B_3 H50D_3 107.1 . . ?
C50B_3 C51B_3 H51D_3 109.5 . . ?
C50B_3 C51B_3 H51E_3 109.5 . . ?
H51D_3 C51B_3 H51E_3 109.5 . . ?
C50B_3 C51B_3 H51F_3 109.5 . . ?
H51D_3 C51B_3 H51F_3 109.5 . . ?
H51E_3 C51B_3 H51F_3 109.5 . . ?
Cl3_4 C1_4 Cl4_4 111.0(8) . . ?
Cl3_4 C1_4 Cl2_4 112.1(7) . . ?
Cl4_4 C1_4 Cl2_4 109.3(8) . . ?
Cl3_4 C1_4 H1_4 108.1 . . ?
Cl4_4 C1_4 H1_4 108.1 . . ?
Cl2_4 C1_4 H1_4 108.1 . . ?
Cl3B_5 C1B_5 Cl4B_5 105.9(11) . . ?
Cl3B_5 C1B_5 Cl2B_5 113.1(12) . . ?
Cl4B_5 C1B_5 Cl2B_5 114.5(11) . . ?
Cl3B_5 C1B_5 H1B_5 107.7 . . ?
Cl4B_5 C1B_5 H1B_5 107.7 . . ?
Cl2B_5 C1B_5 H1B_5 107.7 . . ?

loop_
_geom_bond_atom_site_label_1
_geom_bond_atom_site_label_2
_geom_bond_distance
_geom_bond_site_symmetry_2
_geom_bond_publ_flag
C2_1 C3_1 1.386(9) . ?
C2_1 C7_1 1.406(9) . ?
C2_1 C14_1 1.526(9) . ?
C3_1 C4_1 1.403(9) . ?
C3_1 H3_1 0.9500 . ?
C4_1 N5_1 1.311(9) . ?
C4_1 H4_1 0.9500 . ?
N5_1 C6_1 1.356(9) . ?
C6_1 C11_1 1.414(9) . ?
C6_1 C7_1 1.421(8) . ?
C7_1 C8_1 1.419(9) . ?
C8_1 C9_1 1.362(9) . ?
C8_1 H8_1 0.9500 . ?
C9_1 O12_1 1.357(9) . ?
C9_1 C10_1 1.409(10) . ?
C10_1 C11_1 1.337(10) . ?
C10_1 H10_1 0.9500 . ?
C11_1 H11_1 0.9500 . ?
O12_1 C13_1 1.422(9) . ?
C13_1 H13A_1 0.9800 . ?
C13_1 H13B_1 0.9800 . ?
C13_1 H13C_1 0.9800 . ?
C14_1 O15_1 1.411(7) . ?
C14_1 C16_1 1.533(8) . ?
C14_1 H14_1 1.0000 . ?
O15_1 H15_1 0.8400 . ?
C16_1 N23_1 1.523(8) . ?
C16_1 C17_1 1.531(10) . ?
C16_1 H16_1 1.0000 . ?
C17_1 C18_1 1.523(9) . ?
C17_1 H17A_1 0.9900 . ?
C17_1 H17B_1 0.9900 . ?
C18_1 C19_1 1.491(12) . ?
C18_1 C21_1 1.549(10) . ?
C18_1 H18_1 1.0000 . ?
C19_1 C20_1 1.543(12) . ?
C19_1 H19A_1 0.9900 . ?
C19_1 H19B_1 0.9900 . ?
C20_1 N23_1 1.506(9) . ?
C20_1 H20A_1 0.9900 . ?
C20_1 H20B_1 0.9900 . ?
C21_1 C22_1 1.518(10) . ?
C21_1 C24_1 1.519(11) . ?
C21_1 H21_1 1.0000 . ?
C22_1 N23_1 1.480(9) . ?
C22_1 H22A_1 0.9900 . ?
C22_1 H22B_1 0.9900 . ?
N23_1 H23_1 1.0000 . ?
C24_1 C25_1 1.262(12) . ?
C24_1 H24_1 0.9500 . ?
C25_1 H25A_1 0.9500 . ?
C25_1 H25B_1 0.9500 . ?
O31_2 C32_2 1.213(15) . ?
C32_2 O33_2 1.403(15) . ?
C32_2 C41_2 1.422(18) . ?
O33_2 C34_2 1.368(13) . ?
C34_2 C39_2 1.398(13) . ?
C34_2 C35_2 1.408(14) . ?
C35_2 C36_2 1.323(17) . ?
C35_2 H35_2 0.9500 . ?
C36_2 C37_2 1.390(18) . ?
C36_2 H36_2 0.9500 . ?
C37_2 C38_2 1.422(17) . ?
C37_2 H37_2 0.9500 . ?
C38_2 C39_2 1.359(15) . ?
C38_2 H38_2 0.9500 . ?
C39_2 C40_2 1.463(13) . ?
C40_2 O42_2 1.266(14) . ?
C40_2 C41_2 1.381(18) . ?
C41_2 C43_2 1.519(13) . ?
C43_2 C50_2 1.516(14) . ?
C43_2 C44_2 1.535(13) . ?
C43_2 H43_2 1.0000 . ?
C44_2 C45_2 1.385(11) . ?
C44_2 C49_2 1.388(11) . ?
C45_2 C46_2 1.383(11) . ?
C45_2 H45_2 0.9500 . ?
C46_2 C47_2 1.383(11) . ?
C46_2 H46_2 0.9500 . ?
C47_2 C48_2 1.390(12) . ?
C47_2 H47_2 0.9500 . ?
C48_2 C49_2 1.377(11) . ?
C48_2 H48_2 0.9500 . ?
C49_2 H49_2 0.9500 . ?
C50_2 C51_2 1.464(14) . ?
C50_2 H50A_2 0.9900 . ?
C50_2 H50B_2 0.9900 . ?
C51_2 H51A_2 0.9800 . ?
C51_2 H51B_2 0.9800 . ?
C51_2 H51C_2 0.9800 . ?
O31B_3 C32B_3 1.220(16) . ?
C32B_3 O33B_3 1.408(16) . ?
C32B_3 C41B_3 1.42(2) . ?
O33B_3 C34B_3 1.365(13) . ?
C34B_3 C39B_3 1.396(15) . ?
C34B_3 C35B_3 1.408(15) . ?
C35B_3 C36B_3 1.322(17) . ?
C35B_3 H35B_3 0.9500 . ?
C36B_3 C37B_3 1.390(19) . ?
C36B_3 H36B_3 0.9500 . ?
C37B_3 C38B_3 1.424(18) . ?
C37B_3 H37B_3 0.9500 . ?
C38B_3 C39B_3 1.360(16) . ?
C38B_3 H38B_3 0.9500 . ?
C39B_3 C40B_3 1.465(15) . ?
C40B_3 O42B_3 1.270(15) . ?
C40B_3 C41B_3 1.381(19) . ?
C41B_3 C43B_3 1.522(15) . ?
C43B_3 C50B_3 1.524(15) . ?
C43B_3 C44B_3 1.535(13) . ?
C43B_3 H43B_3 1.0000 . ?
C44B_3 C45B_3 1.3900 . ?
C44B_3 C49B_3 1.3900 . ?
C45B_3 C46B_3 1.3900 . ?
C45B_3 H45B_3 0.9500 . ?
C46B_3 C47B_3 1.3900 . ?
C46B_3 H46B_3 0.9500 . ?
C47B_3 C48B_3 1.3900 . ?
C47B_3 H47B_3 0.9500 . ?
C48B_3 C49B_3 1.3900 . ?
C48B_3 H48B_3 0.9500 . ?
C49B_3 H49_3 0.9500 . ?
C50B_3 C51B_3 1.466(16) . ?
C50B_3 H50C_3 0.9900 . ?
C50B_3 H50D_3 0.9900 . ?
C51B_3 H51D_3 0.9800 . ?
C51B_3 H51E_3 0.9800 . ?
C51B_3 H51F_3 0.9800 . ?
C1_4 Cl3_4 1.704(9) . ?
C1_4 Cl4_4 1.704(10) . ?
C1_4 Cl2_4 1.705(10) . ?
C1_4 H1_4 1.0000 . ?
C1B_5 Cl3B_5 1.704(12) . ?
C1B_5 Cl4B_5 1.704(11) . ?
C1B_5 Cl2B_5 1.709(11) . ?
C1B_5 H1B_5 1.0000 . ?

loop_
_geom_torsion_atom_site_label_1
_geom_torsion_atom_site_label_2
_geom_torsion_atom_site_label_3
_geom_torsion_atom_site_label_4
_geom_torsion
_geom_torsion_site_symmetry_1
_geom_torsion_site_symmetry_2
_geom_torsion_site_symmetry_3
_geom_torsion_site_symmetry_4
_geom_torsion_publ_flag
C7_1 C2_1 C3_1 C4_1 -2.1(9) . . . . ?
C14_1 C2_1 C3_1 C4_1 178.1(6) . . . . ?
C2_1 C3_1 C4_1 N5_1 3.3(10) . . . . ?
C3_1 C4_1 N5_1 C6_1 -1.9(10) . . . . ?
C4_1 N5_1 C6_1 C11_1 179.7(6) . . . . ?
C4_1 N5_1 C6_1 C7_1 -0.7(10) . . . . ?
C3_1 C2_1 C7_1 C8_1 -178.0(6) . . . . ?
C14_1 C2_1 C7_1 C8_1 1.8(9) . . . . ?
C3_1 C2_1 C7_1 C6_1 -0.2(8) . . . . ?
C14_1 C2_1 C7_1 C6_1 179.6(5) . . . . ?
N5_1 C6_1 C7_1 C2_1 1.7(9) . . . . ?
C11_1 C6_1 C7_1 C2_1 -178.7(6) . . . . ?
N5_1 C6_1 C7_1 C8_1 179.6(6) . . . . ?
C11_1 C6_1 C7_1 C8_1 -0.8(9) . . . . ?
C2_1 C7_1 C8_1 C9_1 177.0(6) . . . . ?
C6_1 C7_1 C8_1 C9_1 -0.8(9) . . . . ?
C7_1 C8_1 C9_1 O12_1 -178.5(7) . . . . ?
C7_1 C8_1 C9_1 C10_1 2.7(11) . . . . ?
O12_1 C9_1 C10_1 C11_1 177.9(7) . . . . ?
C8_1 C9_1 C10_1 C11_1 -3.2(11) . . . . ?
C9_1 C10_1 C11_1 C6_1 1.5(11) . . . . ?
N5_1 C6_1 C11_1 C10_1 -179.9(7) . . . . ?
C7_1 C6_1 C11_1 C10_1 0.5(10) . . . . ?
C8_1 C9_1 O12_1 C13_1 2.3(12) . . . . ?
C10_1 C9_1 O12_1 C13_1 -178.8(8) . . . . ?
C3_1 C2_1 C14_1 O15_1 29.4(8) . . . . ?
C7_1 C2_1 C14_1 O15_1 -150.3(5) . . . . ?
C3_1 C2_1 C14_1 C16_1 -91.0(7) . . . . ?
C7_1 C2_1 C14_1 C16_1 89.3(7) . . . . ?
O15_1 C14_1 C16_1 N23_1 78.9(6) . . . . ?
C2_1 C14_1 C16_1 N23_1 -159.1(5) . . . . ?
O15_1 C14_1 C16_1 C17_1 -44.4(7) . . . . ?
C2_1 C14_1 C16_1 C17_1 77.6(7) . . . . ?
N23_1 C16_1 C17_1 C18_1 10.4(8) . . . . ?
C14_1 C16_1 C17_1 C18_1 135.2(6) . . . . ?
C16_1 C17_1 C18_1 C19_1 53.8(8) . . . . ?
C16_1 C17_1 C18_1 C21_1 -66.0(8) . . . . ?
C17_1 C18_1 C19_1 C20_1 -62.7(8) . . . . ?
C21_1 C18_1 C19_1 C20_1 56.2(8) . . . . ?
C18_1 C19_1 C20_1 N23_1 4.6(9) . . . . ?
C19_1 C18_1 C21_1 C22_1 -61.8(7) . . . . ?
C17_1 C18_1 C21_1 C22_1 57.8(8) . . . . ?
C19_1 C18_1 C21_1 C24_1 172.9(6) . . . . ?
C17_1 C18_1 C21_1 C24_1 -67.5(8) . . . . ?
C24_1 C21_1 C22_1 N23_1 130.3(6) . . . . ?
C18_1 C21_1 C22_1 N23_1 3.9(8) . . . . ?
C21_1 C22_1 N23_1 C20_1 58.1(7) . . . . ?
C21_1 C22_1 N23_1 C16_1 -61.7(7) . . . . ?
C19_1 C20_1 N23_1 C22_1 -63.5(8) . . . . ?
C19_1 C20_1 N23_1 C16_1 59.7(7) . . . . ?
C17_1 C16_1 N23_1 C22_1 53.1(7) . . . . ?
C14_1 C16_1 N23_1 C22_1 -74.5(7) . . . . ?
C17_1 C16_1 N23_1 C20_1 -68.5(7) . . . . ?
C14_1 C16_1 N23_1 C20_1 163.9(6) . . . . ?
C22_1 C21_1 C24_1 C25_1 135.9(10) . . . . ?
C18_1 C21_1 C24_1 C25_1 -100.8(11) . . . . ?
O31_2 C32_2 O33_2 C34_2 178(5) . . . . ?
C41_2 C32_2 O33_2 C34_2 -3(6) . . . . ?
C32_2 O33_2 C34_2 C39_2 -2(9) . . . . ?
C32_2 O33_2 C34_2 C35_2 -179(5) . . . . ?
O33_2 C34_2 C35_2 C36_2 175(5) . . . . ?
C39_2 C34_2 C35_2 C36_2 -2(9) . . . . ?
C34_2 C35_2 C36_2 C37_2 4(7) . . . . ?
C35_2 C36_2 C37_2 C38_2 -3(5) . . . . ?
C36_2 C37_2 C38_2 C39_2 -1(6) . . . . ?
C37_2 C38_2 C39_2 C34_2 2(7) . . . . ?
C37_2 C38_2 C39_2 C40_2 176(4) . . . . ?
O33_2 C34_2 C39_2 C38_2 -179(5) . . . . ?
C35_2 C34_2 C39_2 C38_2 -1(9) . . . . ?
O33_2 C34_2 C39_2 C40_2 7(9) . . . . ?
C35_2 C34_2 C39_2 C40_2 -175(5) . . . . ?
C38_2 C39_2 C40_2 O42_2 2(6) . . . . ?
C34_2 C39_2 C40_2 O42_2 176(5) . . . . ?
C38_2 C39_2 C40_2 C41_2 178(4) . . . . ?
C34_2 C39_2 C40_2 C41_2 -8(6) . . . . ?
O42_2 C40_2 C41_2 C32_2 179(3) . . . . ?
C39_2 C40_2 C41_2 C32_2 3(4) . . . . ?
O42_2 C40_2 C41_2 C43_2 -2(4) . . . . ?
C39_2 C40_2 C41_2 C43_2 -178(2) . . . . ?
O31_2 C32_2 C41_2 C40_2 -179(3) . . . . ?
O33_2 C32_2 C41_2 C40_2 2(4) . . . . ?
O31_2 C32_2 C41_2 C43_2 2(4) . . . . ?
O33_2 C32_2 C41_2 C43_2 -176(2) . . . . ?
C40_2 C41_2 C43_2 C50_2 58(2) . . . . ?
C32_2 C41_2 C43_2 C50_2 -123.0(19) . . . . ?
C40_2 C41_2 C43_2 C44_2 -72(2) . . . . ?
C32_2 C41_2 C43_2 C44_2 106(2) . . . . ?
C50_2 C43_2 C44_2 C45_2 20(2) . . . . ?
C41_2 C43_2 C44_2 C45_2 150.1(17) . . . . ?
C50_2 C43_2 C44_2 C49_2 -168.3(15) . . . . ?
C41_2 C43_2 C44_2 C49_2 -39(2) . . . . ?
C49_2 C44_2 C45_2 C46_2 2(3) . . . . ?
C43_2 C44_2 C45_2 C46_2 173.2(14) . . . . ?
C44_2 C45_2 C46_2 C47_2 3(3) . . . . ?
C45_2 C46_2 C47_2 C48_2 -6(3) . . . . ?
C46_2 C47_2 C48_2 C49_2 5(3) . . . . ?
C47_2 C48_2 C49_2 C44_2 -1(3) . . . . ?
C45_2 C44_2 C49_2 C48_2 -2(3) . . . . ?
C43_2 C44_2 C49_2 C48_2 -174.3(17) . . . . ?
C41_2 C43_2 C50_2 C51_2 48(2) . . . . ?
C44_2 C43_2 C50_2 C51_2 176.5(18) . . . . ?
O31B_3 C32B_3 O33B_3 C34B_3 -172(6) . . . . ?
C41B_3 C32B_3 O33B_3 C34B_3 0(8) . . . . ?
C32B_3 O33B_3 C34B_3 C39B_3 3(13) . . . . ?
C32B_3 O33B_3 C34B_3 C35B_3 -180(6) . . . . ?
O33B_3 C34B_3 C35B_3 C36B_3 179(7) . . . . ?
C39B_3 C34B_3 C35B_3 C36B_3 -4(13) . . . . ?
C34B_3 C35B_3 C36B_3 C37B_3 -3(9) . . . . ?
C35B_3 C36B_3 C37B_3 C38B_3 5(8) . . . . ?
C36B_3 C37B_3 C38B_3 C39B_3 -1(8) . . . . ?
C37B_3 C38B_3 C39B_3 C34B_3 -6(10) . . . . ?
C37B_3 C38B_3 C39B_3 C40B_3 -172(5) . . . . ?
O33B_3 C34B_3 C39B_3 C38B_3 -175(8) . . . . ?
C35B_3 C34B_3 C39B_3 C38B_3 8(13) . . . . ?
O33B_3 C34B_3 C39B_3 C40B_3 -8(13) . . . . ?
C35B_3 C34B_3 C39B_3 C40B_3 174(7) . . . . ?
C38B_3 C39B_3 C40B_3 O42B_3 -11(8) . . . . ?
C34B_3 C39B_3 C40B_3 O42B_3 -177(7) . . . . ?
C38B_3 C39B_3 C40B_3 C41B_3 176(5) . . . . ?
C34B_3 C39B_3 C40B_3 C41B_3 10(9) . . . . ?
O42B_3 C40B_3 C41B_3 C32B_3 -180(3) . . . . ?
C39B_3 C40B_3 C41B_3 C32B_3 -8(6) . . . . ?
O42B_3 C40B_3 C41B_3 C43B_3 6(6) . . . . ?
C39B_3 C40B_3 C41B_3 C43B_3 178(4) . . . . ?
O31B_3 C32B_3 C41B_3 C40B_3 173(3) . . . . ?
O33B_3 C32B_3 C41B_3 C40B_3 2(5) . . . . ?
O31B_3 C32B_3 C41B_3 C43B_3 -13(5) . . . . ?
O33B_3 C32B_3 C41B_3 C43B_3 177(3) . . . . ?
C40B_3 C41B_3 C43B_3 C50B_3 120(3) . . . . ?
C32B_3 C41B_3 C43B_3 C50B_3 -54(3) . . . . ?
C40B_3 C41B_3 C43B_3 C44B_3 -114(3) . . . . ?
C32B_3 C41B_3 C43B_3 C44B_3 72(3) . . . . ?
C41B_3 C43B_3 C44B_3 C45B_3 -171.0(14) . . . . ?
C50B_3 C43B_3 C44B_3 C45B_3 -45(2) . . . . ?
C41B_3 C43B_3 C44B_3 C49B_3 14.7(19) . . . . ?
C50B_3 C43B_3 C44B_3 C49B_3 140.9(14) . . . . ?
C49B_3 C44B_3 C45B_3 C46B_3 0.0 . . . . ?
C43B_3 C44B_3 C45B_3 C46B_3 -174.4(19) . . . . ?
C44B_3 C45B_3 C46B_3 C47B_3 0.0 . . . . ?
C45B_3 C46B_3 C47B_3 C48B_3 0.0 . . . . ?
C46B_3 C47B_3 C48B_3 C49B_3 0.0 . . . . ?
C47B_3 C48B_3 C49B_3 C44B_3 0.0 . . . . ?
C45B_3 C44B_3 C49B_3 C48B_3 0.0 . . . . ?
C43B_3 C44B_3 C49B_3 C48B_3 174(2) . . . . ?
C41B_3 C43B_3 C50B_3 C51B_3 -42(3) . . . . ?
C44B_3 C43B_3 C50B_3 C51B_3 -168(2) . . . . ?
